data_7204144
loop_
_publ_author_name
'Julian S. Northen'
'F. Thomas Boyle'
'William Clegg'
'Nicola J. Curtin'
'Andrew J. Edwards'
'Roger J. Griffin'
'Bernard T. Golding'

_publ_section_title
;
 Controlled stepwise conversion of
 2,4,6,8-tetrachloropyrimido[5,4-d]pyrimidine into
 2,4,6,8-tetrasubstituted pyrimido[5,4-d]pyrimidines
;
_journal_issue 1
_journal_name_full 'J. Chem. Soc., Perkin Trans. 1'
_journal_page_first 108
_journal_page_last 115
_journal_paper_doi 10.1039/b102224p
_journal_year 2002
_chemical_formula_sum 'C16 H19 N7 O'
_chemical_formula_weight 325.38
_chemical_name_systematic
;
?
;
_space_group_IT_number 60
_symmetry_cell_setting orthorhombic
_symmetry_space_group_name_Hall '-P 2n 2ab'
_symmetry_space_group_name_H-M 'P b c n'
_atom_sites_solution_hydrogens geom
_atom_sites_solution_primary direct
_atom_sites_solution_secondary difmap
_audit_creation_method SHELXL-97
_cell_angle_alpha 90.00
_cell_angle_beta 90.00
_cell_angle_gamma 90.00
_cell_formula_units_Z 16
_cell_length_a 38.754(8)
_cell_length_b 7.9580(16)
_cell_length_c 20.954(4)
_cell_measurement_reflns_used 63
_cell_measurement_temperature 160(2)
_cell_measurement_theta_max 27.0
_cell_measurement_theta_min 2.0
_cell_volume 6462(2)
_computing_cell_refinement 'Siemens SMART'
_computing_data_collection 'Siemens SMART'
_computing_data_reduction 'Siemens SAINT'
_computing_molecular_graphics 'Siemens SHELXTL'
_computing_publication_material 'SHELXTL and local programs'
_computing_structure_refinement 'Siemens SHELXTL'
_computing_structure_solution 'Siemens SHELXTL'
_diffrn_ambient_temperature 160(2)
_diffrn_measured_fraction_theta_full 0.768
_diffrn_measured_fraction_theta_max 0.768
_diffrn_measurement_device_type 'Siemens SMART CCD diffractometer'
_diffrn_measurement_method '\w rotation with narrow frames'
_diffrn_radiation_monochromator 'silicon 111'
_diffrn_radiation_source 'Daresbury SRS station 9.8'
_diffrn_radiation_type synchrotron
_diffrn_radiation_wavelength 0.6889
_diffrn_reflns_av_R_equivalents 0.0678
_diffrn_reflns_av_sigmaI/netI 0.0966
_diffrn_reflns_limit_h_max 51
_diffrn_reflns_limit_h_min -15
_diffrn_reflns_limit_k_max 10
_diffrn_reflns_limit_k_min -8
_diffrn_reflns_limit_l_max 25
_diffrn_reflns_limit_l_min -21
_diffrn_reflns_number 15409
_diffrn_reflns_theta_full 27.03
_diffrn_reflns_theta_max 27.03
_diffrn_reflns_theta_min 1.95
_diffrn_standards_decay_% 15
_diffrn_standards_number 0
_exptl_absorpt_coefficient_mu 0.091
_exptl_absorpt_correction_type none
_exptl_crystal_colour colourless
_exptl_crystal_density_diffrn 1.338
_exptl_crystal_density_method 'not measured'
_exptl_crystal_description needle
_exptl_crystal_F_000 2752
_exptl_crystal_size_max 0.30
_exptl_crystal_size_mid 0.10
_exptl_crystal_size_min 0.10
_refine_diff_density_max 0.710
_refine_diff_density_min -0.261
_refine_diff_density_rms 0.071
_refine_ls_extinction_coef 0.0027(3)
_refine_ls_extinction_expression Fc^*^=kFc[1+0.001xFc^2^\l^3^/sin(2\q)]^-1/4^
_refine_ls_extinction_method SHELXL
_refine_ls_goodness_of_fit_ref 0.893
_refine_ls_hydrogen_treatment mixed
_refine_ls_matrix_type full
_refine_ls_number_parameters 460
_refine_ls_number_reflns 6638
_refine_ls_number_restraints 0
_refine_ls_restrained_S_all 0.893
_refine_ls_R_factor_all 0.1088
_refine_ls_R_factor_gt 0.0558
_refine_ls_shift/su_max 0.001
_refine_ls_shift/su_mean 0.000
_refine_ls_structure_factor_coef Fsqd
_refine_ls_weighting_details 'w=1/[\s^2^(Fo^2^)+(0.0666P)^2^+0.0000P] where P=(Fo^2^+2Fc^2^)/3'
_refine_ls_weighting_scheme calc
_refine_ls_wR_factor_gt 0.1206
_refine_ls_wR_factor_ref 0.1386
_reflns_number_gt 3737
_reflns_number_total 6638
_reflns_threshold_expression >2sigma(I)
_cod_data_source_file b102224p.txt
_cod_data_source_block nuc7
_cod_depositor_comments
;
The following automatic conversions were performed:

'_refine_ls_weighting_scheme' value 'calc
w=1/[\s^2^(Fo^2^)+(0.0666P)^2^+0.0000P] where P=(Fo^2^+2Fc^2^)/3' was
changed to 'calc'. New tag '_refine_ls_weighting_details' was
created. The value of the new tag was set to
'w=1/[\s^2^(Fo^2^)+(0.0666P)^2^+0.0000P] where P=(Fo^2^+2Fc^2^)/3'.

Automatic conversion script
Id: cif_fix_values 3143 2015-03-26 13:38:13Z robertas 
;
_cod_original_sg_symbol_H-M Pbcn
_cod_database_code 7204144

loop_
_symmetry_equiv_pos_as_xyz
'x, y, z'
'-x+1/2, -y+1/2, z+1/2'
'-x, y, -z+1/2'
'x+1/2, -y+1/2, -z'
'-x, -y, -z'
'x-1/2, y-1/2, -z-1/2'
'x, -y, z-1/2'
'-x-1/2, y-1/2, z'

loop_
_atom_site_label
_atom_site_type_symbol
_atom_site_fract_x
_atom_site_fract_y
_atom_site_fract_z
_atom_site_U_iso_or_equiv
_atom_site_adp_type
_atom_site_occupancy
_atom_site_calc_flag
_atom_site_refinement_flags
_atom_site_disorder_assembly
_atom_site_disorder_group
O1 O 0.16270(5) 0.8044(2) 0.03999(9) 0.0356(5) Uani 1 d . . .
H1 H 0.1809(7) 0.777(4) 0.0145(13) 0.043 Uiso 1 d . . .
N1 N 0.15017(5) 0.5887(3) 0.15090(10) 0.0253(5) Uani 1 d . . .
H1N H 0.1716(6) 0.605(3) 0.1680(12) 0.030 Uiso 1 d . . .
N2 N 0.13018(5) 0.7078(2) 0.24356(10) 0.0210(5) Uani 1 d . . .
N3 N 0.13670(5) 0.8665(3) 0.36173(10) 0.0276(5) Uani 1 d . . .
H3N H 0.1557(7) 0.858(3) 0.3318(13) 0.033 Uiso 1 d . . .
N4 N 0.07796(5) 0.8453(3) 0.37893(10) 0.0285(5) Uani 1 d . . .
N5 N 0.03958(5) 0.7362(3) 0.29882(10) 0.0267(5) Uani 1 d . . .
N6 N 0.09138(5) 0.6026(3) 0.16213(10) 0.0227(5) Uani 1 d . . .
N7 N 0.03259(5) 0.6100(3) 0.17365(10) 0.0260(5) Uani 1 d . . .
H7N H 0.0155(7) 0.643(3) 0.1950(12) 0.031 Uiso 1 d . . .
C1 C 0.13772(6) 0.6723(3) 0.03914(13) 0.0319(7) Uani 1 d . . .
H1A H 0.1361 0.6262 -0.0047 0.038 Uiso 1 calc R . .
H1B H 0.1149 0.7190 0.0506 0.038 Uiso 1 calc R . .
C2 C 0.14649(6) 0.5315(3) 0.08478(12) 0.0264(6) Uani 1 d . . .
H2A H 0.1281 0.4452 0.0828 0.032 Uiso 1 calc R . .
H2B H 0.1683 0.4782 0.0710 0.032 Uiso 1 calc R . .
C3 C 0.12311(6) 0.6356(3) 0.18712(12) 0.0204(5) Uani 1 d . . .
C4 C 0.10156(6) 0.7428(3) 0.27961(12) 0.0216(6) Uani 1 d . . .
C5 C 0.10533(6) 0.8192(3) 0.34161(12) 0.0231(6) Uani 1 d . . .
C6 C 0.14217(7) 0.9506(4) 0.42268(14) 0.0417(8) Uani 1 d . . .
H6A H 0.1276 1.0511 0.4249 0.063 Uiso 1 calc R . .
H6B H 0.1665 0.9832 0.4265 0.063 Uiso 1 calc R . .
H6C H 0.1361 0.8741 0.4576 0.063 Uiso 1 calc R . .
C7 C 0.04694(6) 0.8013(3) 0.35521(13) 0.0287(6) Uani 1 d . . .
H7A H 0.0278 0.8196 0.3827 0.034 Uiso 1 calc R . .
C8 C 0.06794(6) 0.7093(3) 0.26073(12) 0.0211(6) Uani 1 d . . .
C9 C 0.06394(6) 0.6397(3) 0.19769(12) 0.0213(6) Uani 1 d . . .
C10 C 0.02804(6) 0.5155(3) 0.11479(12) 0.0276(6) Uani 1 d . . .
H10A H 0.0034 0.4837 0.1111 0.033 Uiso 1 calc R . .
H10B H 0.0416 0.4104 0.1180 0.033 Uiso 1 calc R . .
C11 C 0.03852(6) 0.6056(3) 0.05430(12) 0.0252(6) Uani 1 d . . .
C12 C 0.03696(6) 0.7790(3) 0.04880(13) 0.0298(6) Uani 1 d . . .
H12 H 0.0296 0.8440 0.0843 0.036 Uiso 1 calc R . .
C13 C 0.04594(7) 0.8601(4) -0.00793(14) 0.0355(7) Uani 1 d . . .
H13 H 0.0445 0.9790 -0.0111 0.043 Uiso 1 calc R . .
C14 C 0.05702(7) 0.7650(4) -0.05964(14) 0.0358(7) Uani 1 d . . .
H14 H 0.0633 0.8186 -0.0984 0.043 Uiso 1 calc R . .
C15 C 0.05885(7) 0.5918(4) -0.05439(14) 0.0368(7) Uani 1 d . . .
H15 H 0.0664 0.5269 -0.0897 0.044 Uiso 1 calc R . .
C16 C 0.04972(6) 0.5124(4) 0.00186(13) 0.0314(6) Uani 1 d . . .
H16 H 0.0511 0.3934 0.0048 0.038 Uiso 1 calc R . .
O2 O 0.27880(5) 1.2446(3) -0.02818(10) 0.0515(7) Uani 1 d . . .
H2 H 0.2757(9) 1.210(4) -0.0605(16) 0.062 Uiso 1 d . . .
N8 N 0.26910(5) 1.2672(2) 0.10971(10) 0.0208(5) Uani 1 d . . .
H8N H 0.2920(6) 1.279(3) 0.1122(12) 0.025 Uiso 1 d . . .
N9 N 0.27578(5) 1.1177(2) 0.20215(9) 0.0183(4) Uani 1 d . . .
N10 N 0.31330(5) 0.9966(3) 0.30798(10) 0.0236(5) Uani 1 d . . .
H10N H 0.3224(6) 1.068(3) 0.2816(12) 0.028 Uiso 1 d . . .
N11 N 0.26336(5) 0.8888(2) 0.35185(10) 0.0215(5) Uani 1 d . . .
N12 N 0.20806(5) 0.9211(2) 0.30169(10) 0.0220(5) Uani 1 d . . .
N13 N 0.21939(5) 1.1618(2) 0.15456(9) 0.0185(5) Uani 1 d . . .
N14 N 0.17126(5) 1.0287(3) 0.19641(11) 0.0259(5) Uani 1 d . . .
H14N H 0.1629(6) 0.954(3) 0.2224(12) 0.031 Uiso 1 d . . .
C17 C 0.24627(7) 1.2905(4) -0.00146(13) 0.0338(7) Uani 1 d . . .
H17A H 0.2314 1.1895 0.0019 0.041 Uiso 1 calc R . .
H17B H 0.2346 1.3719 -0.0300 0.041 Uiso 1 calc R . .
C18 C 0.25074(7) 1.3663(3) 0.06260(12) 0.0280(6) Uani 1 d . . .
H18A H 0.2631 1.4743 0.0574 0.034 Uiso 1 calc R . .
H18B H 0.2276 1.3924 0.0799 0.034 Uiso 1 calc R . .
C19 C 0.25415(6) 1.1803(3) 0.15794(11) 0.0170(5) Uani 1 d . . .
C20 C 0.25971(6) 1.0333(3) 0.25059(12) 0.0188(5) Uani 1 d . . .
C21 C 0.27927(6) 0.9715(3) 0.30463(12) 0.0194(5) Uani 1 d . . .
C22 C 0.33362(6) 0.9450(4) 0.36320(13) 0.0310(7) Uani 1 d . . .
H22A H 0.3252 1.0036 0.4013 0.046 Uiso 1 calc R . .
H22B H 0.3579 0.9733 0.3561 0.046 Uiso 1 calc R . .
H22C H 0.3314 0.8234 0.3693 0.046 Uiso 1 calc R . .
C23 C 0.22874(6) 0.8695(3) 0.34728(12) 0.0238(6) Uani 1 d . . .
H23 H 0.2180 0.8110 0.3815 0.029 Uiso 1 calc R . .
C24 C 0.22466(6) 1.0040(3) 0.25281(12) 0.0185(5) Uani 1 d . . .
C25 C 0.20468(6) 1.0675(3) 0.19957(12) 0.0197(5) Uani 1 d . . .
C26 C 0.14660(6) 1.0962(3) 0.15012(12) 0.0276(6) Uani 1 d . . .
H26A H 0.1427 1.0133 0.1157 0.033 Uiso 1 calc R . .
H26B H 0.1560 1.2001 0.1307 0.033 Uiso 1 calc R . .
C27 C 0.11284(6) 1.1344(3) 0.18380(12) 0.0244(6) Uani 1 d . . .
C28 C 0.08183(6) 1.0698(3) 0.16206(14) 0.0334(7) Uani 1 d . . .
H28 H 0.0814 1.0020 0.1248 0.040 Uiso 1 calc R . .
C29 C 0.05136(7) 1.1037(4) 0.19453(16) 0.0450(8) Uani 1 d . . .
H29 H 0.0302 1.0585 0.1795 0.054 Uiso 1 calc R . .
C30 C 0.05178(8) 1.2026(4) 0.24839(16) 0.0441(8) Uani 1 d . . .
H30 H 0.0309 1.2255 0.2706 0.053 Uiso 1 calc R . .
C31 C 0.08234(7) 1.2679(4) 0.26989(14) 0.0387(7) Uani 1 d . . .
H31 H 0.0826 1.3370 0.3069 0.046 Uiso 1 calc R . .
C32 C 0.11275(7) 1.2340(3) 0.23814(14) 0.0338(7) Uani 1 d . . .
H32 H 0.1338 1.2793 0.2536 0.041 Uiso 1 calc R . .

loop_
_atom_site_aniso_label
_atom_site_aniso_U_11
_atom_site_aniso_U_22
_atom_site_aniso_U_33
_atom_site_aniso_U_23
_atom_site_aniso_U_13
_atom_site_aniso_U_12
O1 0.0306(10) 0.0452(12) 0.0309(12) 0.0057(10) 0.0055(9) 0.0035(9)
N1 0.0156(10) 0.0424(13) 0.0180(13) -0.0004(11) 0.0001(9) 0.0044(9)
N2 0.0159(10) 0.0295(11) 0.0175(12) -0.0003(10) 0.0003(8) 0.0004(8)
N3 0.0197(11) 0.0416(13) 0.0214(13) -0.0095(11) 0.0037(9) -0.0049(9)
N4 0.0214(11) 0.0384(13) 0.0255(13) -0.0041(11) 0.0032(9) -0.0033(9)
N5 0.0191(10) 0.0361(13) 0.0249(13) -0.0021(11) 0.0019(9) -0.0002(9)
N6 0.0196(10) 0.0304(12) 0.0183(12) 0.0018(10) -0.0029(9) 0.0013(8)
N7 0.0172(10) 0.0401(13) 0.0208(13) -0.0046(11) -0.0011(9) 0.0004(9)
C1 0.0227(13) 0.0504(18) 0.0227(16) -0.0005(14) -0.0008(11) 0.0039(12)
C2 0.0226(13) 0.0377(16) 0.0189(15) -0.0038(12) 0.0003(11) 0.0036(11)
C3 0.0182(12) 0.0244(13) 0.0186(15) 0.0056(11) 0.0011(10) 0.0016(10)
C4 0.0202(12) 0.0251(13) 0.0194(15) 0.0035(11) -0.0009(10) -0.0011(10)
C5 0.0242(13) 0.0245(13) 0.0206(15) 0.0020(12) 0.0001(11) 0.0008(10)
C6 0.0330(15) 0.060(2) 0.0317(19) -0.0173(16) -0.0021(13) -0.0095(14)
C7 0.0208(13) 0.0397(16) 0.0255(16) -0.0049(13) 0.0066(11) -0.0008(11)
C8 0.0186(12) 0.0244(13) 0.0202(15) 0.0010(11) 0.0002(10) 0.0019(9)
C9 0.0185(12) 0.0243(13) 0.0212(15) 0.0025(12) 0.0013(10) 0.0011(10)
C10 0.0235(13) 0.0350(15) 0.0242(16) -0.0014(13) -0.0022(11) -0.0055(11)
C11 0.0162(11) 0.0350(15) 0.0243(15) -0.0026(13) -0.0049(11) -0.0033(10)
C12 0.0248(13) 0.0351(16) 0.0293(17) -0.0031(13) -0.0006(11) -0.0021(11)
C13 0.0351(15) 0.0354(16) 0.0359(19) 0.0063(15) -0.0034(13) -0.0018(12)
C14 0.0404(16) 0.0453(18) 0.0218(16) 0.0044(15) -0.0006(13) -0.0092(13)
C15 0.0382(16) 0.0464(18) 0.0258(18) -0.0085(15) -0.0008(13) -0.0076(13)
C16 0.0340(15) 0.0322(15) 0.0280(17) -0.0033(14) -0.0031(13) -0.0045(12)
O2 0.0281(11) 0.103(2) 0.0233(13) -0.0239(13) -0.0055(10) 0.0047(11)
N8 0.0227(11) 0.0241(11) 0.0156(12) 0.0029(9) -0.0006(9) -0.0026(9)
N9 0.0202(10) 0.0214(10) 0.0134(12) 0.0005(9) -0.0003(8) -0.0016(8)
N10 0.0192(10) 0.0319(12) 0.0197(13) 0.0082(10) -0.0014(9) -0.0024(9)
N11 0.0229(11) 0.0276(11) 0.0141(12) 0.0027(10) 0.0010(8) -0.0025(8)
N12 0.0226(10) 0.0268(11) 0.0166(12) 0.0019(10) 0.0008(9) -0.0035(9)
N13 0.0230(10) 0.0209(11) 0.0117(11) 0.0003(9) 0.0000(8) 0.0000(8)
N14 0.0194(11) 0.0338(13) 0.0246(14) 0.0105(11) -0.0029(9) -0.0030(9)
C17 0.0387(16) 0.0365(16) 0.0261(17) -0.0004(13) -0.0039(13) 0.0097(13)
C18 0.0361(14) 0.0273(14) 0.0206(15) 0.0053(12) 0.0012(12) 0.0075(11)
C19 0.0234(12) 0.0159(11) 0.0116(13) -0.0021(10) 0.0024(10) -0.0004(9)
C20 0.0218(12) 0.0175(12) 0.0171(14) -0.0030(11) 0.0021(10) 0.0008(9)
C21 0.0235(12) 0.0201(12) 0.0145(14) -0.0024(11) 0.0005(10) 0.0017(10)
C22 0.0208(13) 0.0445(17) 0.0276(17) 0.0086(14) -0.0037(11) -0.0003(11)
C23 0.0247(13) 0.0311(14) 0.0155(15) 0.0038(12) 0.0015(11) -0.0033(10)
C24 0.0218(12) 0.0206(12) 0.0130(14) -0.0026(11) -0.0002(10) -0.0010(9)
C25 0.0207(12) 0.0182(12) 0.0202(15) -0.0026(11) 0.0028(10) -0.0001(10)
C26 0.0232(13) 0.0361(15) 0.0236(16) 0.0072(13) -0.0046(11) 0.0016(11)
C27 0.0269(13) 0.0245(14) 0.0219(16) 0.0044(12) -0.0031(11) 0.0009(10)
C28 0.0270(14) 0.0338(15) 0.0394(18) -0.0022(14) -0.0051(13) 0.0013(11)
C29 0.0221(14) 0.0479(19) 0.065(2) -0.0001(18) 0.0002(15) -0.0020(13)
C30 0.0380(17) 0.0476(19) 0.047(2) 0.0099(17) 0.0160(15) 0.0115(14)
C31 0.0456(18) 0.0421(17) 0.0286(18) -0.0010(15) 0.0058(14) 0.0042(14)
C32 0.0333(15) 0.0342(15) 0.0339(18) -0.0013(14) -0.0030(13) -0.0046(12)

loop_
_atom_type_symbol
_atom_type_description
_atom_type_scat_dispersion_real
_atom_type_scat_dispersion_imag
_atom_type_scat_source
C C 0.0033 0.0016 'International Tables Vol C Tables 4.2.6.8 and 6.1.1.4'
H H 0.0000 0.0000 'International Tables Vol C Tables 4.2.6.8 and 6.1.1.4'
N N 0.0061 0.0033 'International Tables Vol C Tables 4.2.6.8 and 6.1.1.4'
O O 0.0106 0.0060 'International Tables Vol C Tables 4.2.6.8 and 6.1.1.4'

loop_
_geom_angle_atom_site_label_1
_geom_angle_atom_site_label_2
_geom_angle_atom_site_label_3
_geom_angle
_geom_angle_site_symmetry_1
_geom_angle_site_symmetry_3
_geom_angle_publ_flag
C3 N1 C2 122.9(2) . . ?
C3 N2 C4 114.02(19) . . ?
C5 N3 C6 122.4(2) . . ?
C5 N4 C7 116.9(2) . . ?
C7 N5 C8 114.0(2) . . ?
C9 N6 C3 117.6(2) . . ?
C9 N7 C10 121.4(2) . . ?
O1 C1 C2 112.6(2) . . ?
N1 C2 C1 112.9(2) . . ?
N2 C3 N1 117.1(2) . . ?
N2 C3 N6 127.2(2) . . ?
N1 C3 N6 115.6(2) . . ?
N2 C4 C8 124.3(2) . . ?
N2 C4 C5 120.0(2) . . ?
C8 C4 C5 115.7(2) . . ?
N4 C5 N3 119.5(2) . . ?
N4 C5 C4 120.9(2) . . ?
N3 C5 C4 119.6(2) . . ?
N5 C7 N4 128.7(2) . . ?
N5 C8 C4 123.7(2) . . ?
N5 C8 C9 120.4(2) . . ?
C4 C8 C9 115.9(2) . . ?
N6 C9 N7 118.4(2) . . ?
N6 C9 C8 120.8(2) . . ?
N7 C9 C8 120.8(2) . . ?
N7 C10 C11 115.7(2) . . ?
C12 C11 C16 118.5(3) . . ?
C12 C11 C10 122.0(2) . . ?
C16 C11 C10 119.5(2) . . ?
C11 C12 C13 121.3(3) . . ?
C14 C13 C12 119.3(3) . . ?
C15 C14 C13 119.7(3) . . ?
C14 C15 C16 120.6(3) . . ?
C15 C16 C11 120.5(3) . . ?
C19 N8 C18 125.1(2) . . ?
C19 N9 C20 114.16(19) . . ?
C21 N10 C22 122.2(2) . . ?
C21 N11 C23 117.4(2) . . ?
C23 N12 C24 113.93(19) . . ?
C25 N13 C19 116.65(19) . . ?
C25 N14 C26 125.6(2) . . ?
O2 C17 C18 110.9(2) . . ?
N8 C18 C17 116.9(2) . . ?
N9 C19 N8 115.9(2) . . ?
N9 C19 N13 127.9(2) . . ?
N8 C19 N13 116.2(2) . . ?
N9 C20 C24 123.8(2) . . ?
N9 C20 C21 120.58(19) . . ?
C24 C20 C21 115.6(2) . . ?
N10 C21 N11 119.3(2) . . ?
N10 C21 C20 120.5(2) . . ?
N11 C21 C20 120.2(2) . . ?
N12 C23 N11 128.4(2) . . ?
N12 C24 C20 124.5(2) . . ?
N12 C24 C25 119.33(19) . . ?
C20 C24 C25 116.2(2) . . ?
N13 C25 N14 120.7(2) . . ?
N13 C25 C24 120.8(2) . . ?
N14 C25 C24 118.5(2) . . ?
N14 C26 C27 109.2(2) . . ?
C28 C27 C32 118.7(2) . . ?
C28 C27 C26 121.4(2) . . ?
C32 C27 C26 119.9(2) . . ?
C27 C28 C29 120.3(3) . . ?
C30 C29 C28 120.2(3) . . ?
C31 C30 C29 119.8(3) . . ?
C30 C31 C32 120.4(3) . . ?
C31 C32 C27 120.6(3) . . ?

loop_
_geom_bond_atom_site_label_1
_geom_bond_atom_site_label_2
_geom_bond_distance
_geom_bond_site_symmetry_2
_geom_bond_publ_flag
O1 C1 1.430(3) . ?
N1 C3 1.347(3) . ?
N1 C2 1.465(3) . ?
N2 C3 1.343(3) . ?
N2 C4 1.371(3) . ?
N3 C5 1.341(3) . ?
N3 C6 1.458(3) . ?
N4 C5 1.334(3) . ?
N4 C7 1.347(3) . ?
N5 C7 1.321(3) . ?
N5 C8 1.375(3) . ?
N6 C9 1.332(3) . ?
N6 C3 1.362(3) . ?
N7 C9 1.336(3) . ?
N7 C10 1.455(3) . ?
C1 C2 1.512(3) . ?
C4 C8 1.387(3) . ?
C4 C5 1.442(3) . ?
C8 C9 1.441(3) . ?
C10 C11 1.512(4) . ?
C11 C12 1.386(4) . ?
C11 C16 1.395(4) . ?
C12 C13 1.397(4) . ?
C13 C14 1.390(4) . ?
C14 C15 1.384(4) . ?
C15 C16 1.383(4) . ?
O2 C17 1.427(3) . ?
N8 C19 1.355(3) . ?
N8 C18 1.450(3) . ?
N9 C19 1.345(3) . ?
N9 C20 1.367(3) . ?
N10 C21 1.336(3) . ?
N10 C22 1.459(3) . ?
N11 C21 1.339(3) . ?
N11 C23 1.354(3) . ?
N12 C23 1.313(3) . ?
N12 C24 1.378(3) . ?
N13 C25 1.333(3) . ?
N13 C19 1.357(3) . ?
N14 C25 1.333(3) . ?
N14 C26 1.464(3) . ?
C17 C18 1.482(4) . ?
C20 C24 1.379(3) . ?
C20 C21 1.449(3) . ?
C24 C25 1.449(3) . ?
C26 C27 1.517(3) . ?
C27 C28 1.384(3) . ?
C27 C32 1.388(4) . ?
C28 C29 1.389(4) . ?
C29 C30 1.376(4) . ?
C30 C31 1.369(4) . ?
C31 C32 1.380(4) . ?

loop_
_geom_torsion_atom_site_label_1
_geom_torsion_atom_site_label_2
_geom_torsion_atom_site_label_3
_geom_torsion_atom_site_label_4
_geom_torsion
_geom_torsion_site_symmetry_1
_geom_torsion_site_symmetry_2
_geom_torsion_site_symmetry_3
_geom_torsion_site_symmetry_4
_geom_torsion_publ_flag
C3 N1 C2 C1 72.3(3) . . . . ?
O1 C1 C2 N1 57.5(3) . . . . ?
C4 N2 C3 N1 -176.2(2) . . . . ?
C4 N2 C3 N6 3.3(3) . . . . ?
C2 N1 C3 N2 -170.8(2) . . . . ?
C2 N1 C3 N6 9.6(3) . . . . ?
C9 N6 C3 N2 -2.6(4) . . . . ?
C9 N6 C3 N1 176.9(2) . . . . ?
C3 N2 C4 C8 -0.4(3) . . . . ?
C3 N2 C4 C5 179.5(2) . . . . ?
C7 N4 C5 N3 177.5(2) . . . . ?
C7 N4 C5 C4 -1.8(4) . . . . ?
C6 N3 C5 N4 -1.8(4) . . . . ?
C6 N3 C5 C4 177.4(2) . . . . ?
N2 C4 C5 N4 -176.1(2) . . . . ?
C8 C4 C5 N4 3.8(4) . . . . ?
N2 C4 C5 N3 4.7(4) . . . . ?
C8 C4 C5 N3 -175.4(2) . . . . ?
C8 N5 C7 N4 0.9(4) . . . . ?
C5 N4 C7 N5 -0.7(4) . . . . ?
C7 N5 C8 C4 1.6(4) . . . . ?
C7 N5 C8 C9 -179.6(2) . . . . ?
N2 C4 C8 N5 176.1(2) . . . . ?
C5 C4 C8 N5 -3.7(4) . . . . ?
N2 C4 C8 C9 -2.7(4) . . . . ?
C5 C4 C8 C9 177.4(2) . . . . ?
C3 N6 C9 N7 179.2(2) . . . . ?
C3 N6 C9 C8 -1.1(3) . . . . ?
C10 N7 C9 N6 9.7(4) . . . . ?
C10 N7 C9 C8 -170.0(2) . . . . ?
N5 C8 C9 N6 -175.4(2) . . . . ?
C4 C8 C9 N6 3.5(3) . . . . ?
N5 C8 C9 N7 4.2(4) . . . . ?
C4 C8 C9 N7 -176.9(2) . . . . ?
C9 N7 C10 C11 -72.0(3) . . . . ?
N7 C10 C11 C12 -29.0(3) . . . . ?
N7 C10 C11 C16 151.8(2) . . . . ?
C16 C11 C12 C13 0.7(4) . . . . ?
C10 C11 C12 C13 -178.4(2) . . . . ?
C11 C12 C13 C14 -0.7(4) . . . . ?
C12 C13 C14 C15 0.3(4) . . . . ?
C13 C14 C15 C16 0.0(4) . . . . ?
C14 C15 C16 C11 0.0(4) . . . . ?
C12 C11 C16 C15 -0.4(4) . . . . ?
C10 C11 C16 C15 178.8(2) . . . . ?
C19 N8 C18 C17 -102.5(3) . . . . ?
O2 C17 C18 N8 -55.9(3) . . . . ?
C20 N9 C19 N8 178.95(19) . . . . ?
C20 N9 C19 N13 -3.7(3) . . . . ?
C18 N8 C19 N9 -170.2(2) . . . . ?
C18 N8 C19 N13 12.1(3) . . . . ?
C25 N13 C19 N9 -1.5(3) . . . . ?
C25 N13 C19 N8 175.9(2) . . . . ?
C19 N9 C20 C24 4.0(3) . . . . ?
C19 N9 C20 C21 -174.6(2) . . . . ?
C22 N10 C21 N11 -3.5(4) . . . . ?
C22 N10 C21 C20 176.4(2) . . . . ?
C23 N11 C21 N10 178.5(2) . . . . ?
C23 N11 C21 C20 -1.4(3) . . . . ?
N9 C20 C21 N10 0.2(3) . . . . ?
C24 C20 C21 N10 -178.4(2) . . . . ?
N9 C20 C21 N11 -179.9(2) . . . . ?
C24 C20 C21 N11 1.4(3) . . . . ?
C24 N12 C23 N11 0.5(4) . . . . ?
C21 N11 C23 N12 0.4(4) . . . . ?
C23 N12 C24 C20 -0.4(3) . . . . ?
C23 N12 C24 C25 -179.9(2) . . . . ?
N9 C20 C24 N12 -179.1(2) . . . . ?
C21 C20 C24 N12 -0.5(3) . . . . ?
N9 C20 C24 C25 0.4(3) . . . . ?
C21 C20 C24 C25 179.04(19) . . . . ?
C19 N13 C25 N14 -173.3(2) . . . . ?
C19 N13 C25 C24 6.4(3) . . . . ?
C26 N14 C25 N13 -7.3(4) . . . . ?
C26 N14 C25 C24 173.1(2) . . . . ?
N12 C24 C25 N13 173.6(2) . . . . ?
C20 C24 C25 N13 -5.9(3) . . . . ?
N12 C24 C25 N14 -6.7(3) . . . . ?
C20 C24 C25 N14 173.7(2) . . . . ?
C25 N14 C26 C27 -138.7(2) . . . . ?
N14 C26 C27 C28 -126.3(3) . . . . ?
N14 C26 C27 C32 52.7(3) . . . . ?
C32 C27 C28 C29 -0.4(4) . . . . ?
C26 C27 C28 C29 178.6(3) . . . . ?
C27 C28 C29 C30 0.4(4) . . . . ?
C28 C29 C30 C31 0.1(5) . . . . ?
C29 C30 C31 C32 -0.5(5) . . . . ?
C30 C31 C32 C27 0.5(4) . . . . ?
C28 C27 C32 C31 0.0(4) . . . . ?
C26 C27 C32 C31 -179.0(2) . . . . ?
